data_1545224
loop_
_publ_author_name
'Katamura, Tomohiro'
'Shimizu, Tomoaki'
'Mutoh, Yuichiro'
'Saito, Shinichi'

_publ_section_title
;
 Synthesis of Tricyclic Benzazocines by Aza-Prins Reaction.
;
_journal_issue 1
_journal_name_full 'Organic letters'
_journal_page_first 266
_journal_page_last 269
_journal_paper_doi 10.1021/acs.orglett.6b03577
_journal_volume 19
_journal_year 2017
_chemical_formula_sum 'C20 H22 Cl N O2'
_chemical_formula_weight 343.83
_space_group_crystal_system triclinic
_space_group_IT_number 2
_space_group_name_Hall '-P 1'
_space_group_name_H-M_alt 'P -1'
_symmetry_cell_setting triclinic
_symmetry_space_group_name_Hall '-P 1'
_symmetry_space_group_name_H-M 'P -1'
_atom_sites_solution_hydrogens geom
_audit_creation_method SHELXL-2014/7
_cell_angle_alpha 84.7580(10)
_cell_angle_beta 88.5680(10)
_cell_angle_gamma 77.8900(10)
_cell_formula_units_Z 4
_cell_length_a 9.4681(7)
_cell_length_b 10.7397(8)
_cell_length_c 17.0040(13)
_cell_measurement_reflns_used 8749
_cell_measurement_temperature 100(2)
_cell_measurement_theta_max 28.14
_cell_measurement_theta_min 2.20
_cell_volume 1683.5(2)
_computing_cell_refinement 'Bruker SAINT'
_computing_data_collection 'Bruker APEX2'
_computing_data_reduction 'Bruker SAINT'
_computing_molecular_graphics 'Yadokari-XG 2009 (Wakita Nemoto et al., 2009)'
_computing_publication_material 'Yadokari-XG 2009 (Wakita,Nemoto et al., 2009)'
_computing_structure_refinement 'SHELXL-2014/7 (Sheldrick, 2014)'
_computing_structure_solution 'SHELXT (Sheldrick, 2015)'
_diffrn_ambient_temperature 100(2)
_diffrn_measured_fraction_theta_full 0.994
_diffrn_measured_fraction_theta_max 0.967
_diffrn_measurement_device_type 'Bruker APEX-II CCD'
_diffrn_measurement_method '\f and \w scans'
_diffrn_radiation_type MoK\a
_diffrn_radiation_wavelength 0.71073
_diffrn_reflns_av_R_equivalents 0.0227
_diffrn_reflns_av_unetI/netI 0.0288
_diffrn_reflns_Laue_measured_fraction_full 0.994
_diffrn_reflns_Laue_measured_fraction_max 0.967
_diffrn_reflns_limit_h_max 12
_diffrn_reflns_limit_h_min -12
_diffrn_reflns_limit_k_max 13
_diffrn_reflns_limit_k_min -13
_diffrn_reflns_limit_l_max 22
_diffrn_reflns_limit_l_min -22
_diffrn_reflns_number 18757
_diffrn_reflns_point_group_measured_fraction_full 0.994
_diffrn_reflns_point_group_measured_fraction_max 0.967
_diffrn_reflns_theta_full 25.242
_diffrn_reflns_theta_max 27.498
_diffrn_reflns_theta_min 1.947
_exptl_absorpt_coefficient_mu 0.239
_exptl_absorpt_correction_T_max 0.990
_exptl_absorpt_correction_T_min 0.923
_exptl_absorpt_correction_type multi-scan
_exptl_absorpt_process_details 'SADABS 2015/4'
_exptl_crystal_colour colourless
_exptl_crystal_density_diffrn 1.357
_exptl_crystal_description prism
_exptl_crystal_F_000 728
_exptl_crystal_size_max 0.220
_exptl_crystal_size_mid 0.100
_exptl_crystal_size_min 0.040
_refine_diff_density_max 0.379
_refine_diff_density_min -0.281
_refine_diff_density_rms 0.047
_refine_ls_extinction_method none
_refine_ls_goodness_of_fit_ref 1.020
_refine_ls_hydrogen_treatment constr
_refine_ls_matrix_type full
_refine_ls_number_parameters 437
_refine_ls_number_reflns 7477
_refine_ls_number_restraints 0
_refine_ls_restrained_S_all 1.020
_refine_ls_R_factor_all 0.0416
_refine_ls_R_factor_gt 0.0344
_refine_ls_shift/su_max 0.001
_refine_ls_shift/su_mean 0.000
_refine_ls_structure_factor_coef Fsqd
_refine_ls_weighting_details 'w=1/[\s^2^(Fo^2^)+(0.0388P)^2^+0.8736P] where P=(Fo^2^+2Fc^2^)/3'
_refine_ls_weighting_scheme calc
_refine_ls_wR_factor_gt 0.0850
_refine_ls_wR_factor_ref 0.0895
_reflns_Friedel_coverage 0.000
_reflns_number_gt 6472
_reflns_number_total 7477
_reflns_threshold_expression 'I > 2\s(I)'
_cod_data_source_file ol6b03577_si_002.cif
_cod_data_source_block cis-3ad_TK_3-19-2
_cod_depositor_comments
;
The following automatic conversions were performed:

'_symmetry_cell_setting' value 'Triclinic' changed to 'triclinic'
according to
/usr/data/users/saulius/crontab/automatic-downloads/current/ACS/lib/dictionaries/cif_core.dic
dictionary named 'cif_core.dic' version 2.4.2 from 2011-04-26.

Automatic conversion script
Id: cif_fix_values 4268 2015-11-12 08:31:59Z antanas 
;
_cod_original_sg_symbol_H-M P-1
_cod_database_code 1545224
_shelx_shelxl_version_number 2014/7
_shelx_space_group_comment
;
The symmetry employed for this shelxl refinement is uniquely defined
by the following loop, which should always be used as a source of
symmetry information in preference to the above space-group names.
They are only intended as comments.
;
_shelx_estimated_absorpt_t_min 0.949
_shelx_estimated_absorpt_t_max 0.990

loop_
_space_group_symop_operation_xyz
'x, y, z'
'-x, -y, -z'

loop_
_atom_site_label
_atom_site_type_symbol
_atom_site_fract_x
_atom_site_fract_y
_atom_site_fract_z
_atom_site_U_iso_or_equiv
_atom_site_adp_type
_atom_site_occupancy
_atom_site_site_symmetry_order
_atom_site_calc_flag
_atom_site_refinement_flags_posn
_atom_site_refinement_flags_adp
Cl1 Cl 0.59312(4) -0.10026(3) 0.62743(2) 0.02196(9) Uani 1 1 d . .
N1 N 0.69997(12) 0.29350(11) 0.57722(7) 0.0143(2) Uani 1 1 d . .
C1 C 0.67555(14) 0.22643(13) 0.50675(8) 0.0153(3) Uani 1 1 d . .
H1 H 0.5737 0.2625 0.4898 0.018 Uiso 1 1 calc R U
C2 C 0.68558(15) 0.08340(13) 0.52920(8) 0.0168(3) Uani 1 1 d . .
H2 H 0.6625 0.0418 0.4830 0.020 Uiso 1 1 calc R U
H2A H 0.7848 0.0425 0.5465 0.020 Uiso 1 1 calc R U
C3 C 0.57837(15) 0.06795(13) 0.59607(8) 0.0170(3) Uani 1 1 d . .
H3 H 0.4791 0.1012 0.5743 0.020 Uiso 1 1 calc R U
C4 C 0.59336(14) 0.14251(13) 0.66697(8) 0.0163(3) Uani 1 1 d . .
H4 H 0.5102 0.1381 0.7038 0.020 Uiso 1 1 calc R U
C5 C 0.58425(14) 0.28213(13) 0.63513(8) 0.0171(3) Uani 1 1 d . .
H5 H 0.4892 0.3161 0.6099 0.020 Uiso 1 1 calc R U
H5A H 0.5923 0.3338 0.6795 0.020 Uiso 1 1 calc R U
C6 C 0.73408(14) 0.09903(13) 0.71372(8) 0.0161(3) Uani 1 1 d . .
H6 H 0.7177 0.1272 0.7676 0.019 Uiso 1 1 calc R U
H6A H 0.7602 0.0044 0.7186 0.019 Uiso 1 1 calc R U
C7 C 0.85920(14) 0.15068(12) 0.67619(8) 0.0139(3) Uani 1 1 d . .
C8 C 0.99859(14) 0.10476(13) 0.70680(8) 0.0144(3) Uani 1 1 d . .
H8 H 1.0112 0.0462 0.7527 0.017 Uiso 1 1 calc R U
C9 C 1.11801(14) 0.14251(13) 0.67182(8) 0.0139(3) Uani 1 1 d . .
C10 C 1.09853(14) 0.23283(12) 0.60567(8) 0.0133(3) Uani 1 1 d . .
C11 C 0.96106(14) 0.28324(12) 0.57733(8) 0.0137(3) Uani 1 1 d . .
H11 H 0.9477 0.3470 0.5341 0.016 Uiso 1 1 calc R U
C12 C 0.84057(14) 0.24151(12) 0.61167(8) 0.0129(3) Uani 1 1 d . .
O1 O 1.25828(10) 0.09658(9) 0.69543(6) 0.0180(2) Uani 1 1 d . .
C13 C 1.28000(15) 0.00540(14) 0.76280(9) 0.0215(3) Uani 1 1 d . .
H13 H 1.2323 0.0449 0.8089 0.032 Uiso 1 1 calc R U
H13A H 1.3837 -0.0232 0.7729 0.032 Uiso 1 1 calc R U
H13B H 1.2389 -0.0681 0.7529 0.032 Uiso 1 1 calc R U
O2 O 1.22233(10) 0.26484(9) 0.57356(6) 0.0172(2) Uani 1 1 d . .
C14 C 1.20711(16) 0.33676(14) 0.49818(8) 0.0194(3) Uani 1 1 d . .
H14 H 1.1442 0.4206 0.5033 0.029 Uiso 1 1 calc R U
H14A H 1.1644 0.2909 0.4609 0.029 Uiso 1 1 calc R U
H14B H 1.3023 0.3481 0.4787 0.029 Uiso 1 1 calc R U
C15 C 0.77122(15) 0.26027(13) 0.43879(8) 0.0172(3) Uani 1 1 d . .
C16 C 0.87796(16) 0.17188(14) 0.40469(9) 0.0217(3) Uani 1 1 d . .
H16 H 0.8900 0.0835 0.4215 0.026 Uiso 1 1 calc R U
C17 C 0.96753(18) 0.21248(16) 0.34584(9) 0.0274(3) Uani 1 1 d . .
H17 H 1.0400 0.1513 0.3226 0.033 Uiso 1 1 calc R U
C18 C 0.95192(19) 0.34083(17) 0.32086(9) 0.0289(4) Uani 1 1 d . .
H18 H 1.0149 0.3681 0.2817 0.035 Uiso 1 1 calc R U
C19 C 0.84356(19) 0.42949(15) 0.35348(9) 0.0270(3) Uani 1 1 d . .
H19 H 0.8312 0.5177 0.3362 0.032 Uiso 1 1 calc R U
C20 C 0.75345(17) 0.38911(14) 0.41130(8) 0.0219(3) Uani 1 1 d . .
H20 H 0.6783 0.4501 0.4326 0.026 Uiso 1 1 calc R U
Cl2 Cl 0.04470(4) 0.65120(3) -0.11159(2) 0.02092(9) Uani 1 1 d . .
N2 N 0.21405(11) 0.73113(10) 0.12292(6) 0.0130(2) Uani 1 1 d . .
C21 C 0.19882(14) 0.59675(13) 0.11511(8) 0.0140(3) Uani 1 1 d . .
H21 H 0.1047 0.5881 0.1407 0.017 Uiso 1 1 calc R U
C22 C 0.18645(14) 0.57367(13) 0.02796(8) 0.0153(3) Uani 1 1 d . .
H22 H 0.2763 0.5831 -0.0009 0.018 Uiso 1 1 calc R U
H22A H 0.1715 0.4860 0.0237 0.018 Uiso 1 1 calc R U
C23 C 0.05851(14) 0.67166(13) -0.00727(8) 0.0160(3) Uani 1 1 d . .
H23 H -0.0309 0.6528 0.0195 0.019 Uiso 1 1 calc R U
C24 C 0.06308(14) 0.81028(13) 0.00440(8) 0.0151(3) Uani 1 1 d . .
H24 H -0.0311 0.8664 -0.0129 0.018 Uiso 1 1 calc R U
C25 C 0.08090(14) 0.81781(13) 0.09334(8) 0.0148(3) Uani 1 1 d . .
H25 H 0.0840 0.9066 0.1033 0.018 Uiso 1 1 calc R U
H25A H -0.0033 0.7946 0.1222 0.018 Uiso 1 1 calc R U
C26 C 0.18603(14) 0.86212(13) -0.03816(8) 0.0146(3) Uani 1 1 d . .
H26 H 0.1995 0.8302 -0.0912 0.017 Uiso 1 1 calc R U
H26A H 0.1582 0.9566 -0.0454 0.017 Uiso 1 1 calc R U
C27 C 0.32831(14) 0.82420(12) 0.00567(8) 0.0131(3) Uani 1 1 d . .
C28 C 0.45283(14) 0.85361(12) -0.03107(8) 0.0135(3) Uani 1 1 d . .
H28 H 0.4451 0.8994 -0.0818 0.016 Uiso 1 1 calc R U
C29 C 0.58639(14) 0.81777(12) 0.00453(8) 0.0135(3) Uani 1 1 d . .
C30 C 0.59671(14) 0.75508(12) 0.08135(8) 0.0129(3) Uani 1 1 d . .
C31 C 0.47372(14) 0.72919(12) 0.11925(8) 0.0126(3) Uani 1 1 d . .
H31 H 0.4803 0.6888 0.1715 0.015 Uiso 1 1 calc R U
C32 C 0.33887(13) 0.76197(12) 0.08126(8) 0.0118(2) Uani 1 1 d . .
O3 O 0.71311(10) 0.83794(10) -0.02958(6) 0.0177(2) Uani 1 1 d . .
C33 C 0.70453(15) 0.89011(14) -0.11012(8) 0.0186(3) Uani 1 1 d . .
H33 H 0.6641 0.8347 -0.1420 0.028 Uiso 1 1 calc R U
H33A H 0.8014 0.8957 -0.1297 0.028 Uiso 1 1 calc R U
H33B H 0.6422 0.9757 -0.1139 0.028 Uiso 1 1 calc R U
O4 O 0.73307(10) 0.72415(9) 0.11294(6) 0.0169(2) Uani 1 1 d . .
C34 C 0.74778(15) 0.65229(14) 0.18843(8) 0.0178(3) Uani 1 1 d . .
H34 H 0.6905 0.7029 0.2277 0.027 Uiso 1 1 calc R U
H34A H 0.8496 0.6317 0.2039 0.027 Uiso 1 1 calc R U
H34B H 0.7133 0.5730 0.1854 0.027 Uiso 1 1 calc R U
C35 C 0.31494(14) 0.50225(12) 0.16146(8) 0.0148(3) Uani 1 1 d . .
C36 C 0.30163(16) 0.48987(14) 0.24365(8) 0.0194(3) Uani 1 1 d . .
H36 H 0.2178 0.5358 0.2681 0.023 Uiso 1 1 calc R U
C37 C 0.40872(18) 0.41174(14) 0.29005(9) 0.0242(3) Uani 1 1 d . .
H37 H 0.3980 0.4042 0.3459 0.029 Uiso 1 1 calc R U
C38 C 0.53171(17) 0.34443(14) 0.25501(9) 0.0232(3) Uani 1 1 d . .
H38 H 0.6061 0.2917 0.2867 0.028 Uiso 1 1 calc R U
C39 C 0.54523(16) 0.35471(14) 0.17370(9) 0.0222(3) Uani 1 1 d . .
H39 H 0.6291 0.3084 0.1495 0.027 Uiso 1 1 calc R U
C40 C 0.43717(15) 0.43223(13) 0.12688(8) 0.0187(3) Uani 1 1 d . .
H40 H 0.4470 0.4373 0.0710 0.022 Uiso 1 1 calc R U

loop_
_atom_site_aniso_label
_atom_site_aniso_U_11
_atom_site_aniso_U_22
_atom_site_aniso_U_33
_atom_site_aniso_U_23
_atom_site_aniso_U_13
_atom_site_aniso_U_12
Cl1 0.02328(18) 0.01603(16) 0.02837(19) -0.00250(13) -0.00083(14) -0.00789(13)
N1 0.0124(5) 0.0143(5) 0.0166(6) -0.0043(4) -0.0019(4) -0.0021(4)
C1 0.0132(6) 0.0163(6) 0.0169(7) -0.0033(5) -0.0049(5) -0.0024(5)
C2 0.0162(6) 0.0170(7) 0.0188(7) -0.0048(5) -0.0034(5) -0.0051(5)
C3 0.0154(7) 0.0131(6) 0.0235(7) -0.0021(5) -0.0027(5) -0.0050(5)
C4 0.0118(6) 0.0179(7) 0.0203(7) -0.0045(5) 0.0027(5) -0.0044(5)
C5 0.0119(6) 0.0171(7) 0.0225(7) -0.0067(5) 0.0009(5) -0.0018(5)
C6 0.0148(6) 0.0182(7) 0.0162(7) -0.0021(5) 0.0017(5) -0.0055(5)
C7 0.0142(6) 0.0146(6) 0.0145(6) -0.0057(5) 0.0014(5) -0.0049(5)
C8 0.0164(6) 0.0150(6) 0.0120(6) -0.0005(5) -0.0009(5) -0.0035(5)
C9 0.0124(6) 0.0155(6) 0.0137(6) -0.0025(5) -0.0026(5) -0.0023(5)
C10 0.0125(6) 0.0136(6) 0.0147(6) -0.0028(5) 0.0015(5) -0.0043(5)
C11 0.0160(6) 0.0118(6) 0.0133(6) -0.0007(5) -0.0022(5) -0.0033(5)
C12 0.0122(6) 0.0125(6) 0.0144(6) -0.0051(5) -0.0017(5) -0.0016(5)
O1 0.0114(5) 0.0228(5) 0.0180(5) 0.0065(4) -0.0029(4) -0.0030(4)
C13 0.0161(7) 0.0244(7) 0.0214(7) 0.0078(6) -0.0043(6) -0.0019(6)
O2 0.0121(5) 0.0215(5) 0.0178(5) 0.0044(4) -0.0004(4) -0.0054(4)
C14 0.0193(7) 0.0234(7) 0.0157(7) 0.0037(5) 0.0009(5) -0.0071(6)
C15 0.0183(7) 0.0197(7) 0.0146(6) -0.0018(5) -0.0067(5) -0.0057(5)
C16 0.0268(8) 0.0200(7) 0.0197(7) -0.0051(6) -0.0008(6) -0.0067(6)
C17 0.0323(9) 0.0310(8) 0.0217(8) -0.0100(6) 0.0055(6) -0.0103(7)
C18 0.0409(10) 0.0380(9) 0.0135(7) -0.0025(6) 0.0002(6) -0.0208(8)
C19 0.0414(9) 0.0249(8) 0.0167(7) 0.0041(6) -0.0093(7) -0.0125(7)
C20 0.0263(8) 0.0214(7) 0.0176(7) -0.0003(6) -0.0079(6) -0.0039(6)
Cl2 0.02018(17) 0.02669(18) 0.01722(17) -0.00766(13) -0.00377(13) -0.00503(14)
N2 0.0102(5) 0.0136(5) 0.0153(6) -0.0031(4) 0.0008(4) -0.0022(4)
C21 0.0124(6) 0.0160(6) 0.0151(6) -0.0031(5) 0.0017(5) -0.0056(5)
C22 0.0151(6) 0.0151(6) 0.0171(7) -0.0041(5) -0.0003(5) -0.0051(5)
C23 0.0135(6) 0.0223(7) 0.0138(6) -0.0058(5) -0.0009(5) -0.0058(5)
C24 0.0088(6) 0.0190(7) 0.0169(7) -0.0044(5) -0.0019(5) -0.0003(5)
C25 0.0100(6) 0.0168(6) 0.0173(7) -0.0046(5) 0.0004(5) -0.0011(5)
C26 0.0117(6) 0.0156(6) 0.0156(6) -0.0012(5) -0.0023(5) -0.0009(5)
C27 0.0117(6) 0.0118(6) 0.0157(6) -0.0035(5) -0.0014(5) -0.0013(5)
C28 0.0141(6) 0.0126(6) 0.0135(6) 0.0001(5) -0.0016(5) -0.0021(5)
C29 0.0120(6) 0.0131(6) 0.0162(6) -0.0014(5) 0.0010(5) -0.0043(5)
C30 0.0103(6) 0.0124(6) 0.0159(6) -0.0020(5) -0.0027(5) -0.0011(5)
C31 0.0136(6) 0.0122(6) 0.0120(6) -0.0018(5) -0.0013(5) -0.0023(5)
C32 0.0107(6) 0.0110(6) 0.0145(6) -0.0047(5) 0.0008(5) -0.0029(5)
O3 0.0114(5) 0.0258(5) 0.0157(5) 0.0052(4) -0.0013(4) -0.0065(4)
C33 0.0157(7) 0.0243(7) 0.0157(7) 0.0046(5) -0.0003(5) -0.0065(6)
O4 0.0104(4) 0.0233(5) 0.0160(5) 0.0050(4) -0.0034(4) -0.0041(4)
C34 0.0142(6) 0.0225(7) 0.0155(7) 0.0031(5) -0.0040(5) -0.0027(5)
C35 0.0164(6) 0.0126(6) 0.0176(7) -0.0010(5) -0.0008(5) -0.0079(5)
C36 0.0227(7) 0.0186(7) 0.0179(7) -0.0029(5) 0.0034(6) -0.0069(6)
C37 0.0373(9) 0.0199(7) 0.0162(7) 0.0008(6) -0.0028(6) -0.0085(6)
C38 0.0308(8) 0.0141(7) 0.0246(8) 0.0004(6) -0.0099(6) -0.0042(6)
C39 0.0218(7) 0.0168(7) 0.0271(8) -0.0043(6) -0.0027(6) -0.0003(6)
C40 0.0217(7) 0.0172(7) 0.0173(7) -0.0025(5) 0.0007(5) -0.0038(6)

loop_
_atom_type_symbol
_atom_type_description
_atom_type_scat_dispersion_real
_atom_type_scat_dispersion_imag
_atom_type_scat_source
C C 0.0033 0.0016 'International Tables Vol C Tables 4.2.6.8 and 6.1.1.4'
H H 0.0000 0.0000 'International Tables Vol C Tables 4.2.6.8 and 6.1.1.4'
N N 0.0061 0.0033 'International Tables Vol C Tables 4.2.6.8 and 6.1.1.4'
O O 0.0106 0.0060 'International Tables Vol C Tables 4.2.6.8 and 6.1.1.4'
Cl Cl 0.1484 0.1585 'International Tables Vol C Tables 4.2.6.8 and 6.1.1.4'

loop_
_geom_angle_atom_site_label_1
_geom_angle_atom_site_label_2
_geom_angle_atom_site_label_3
_geom_angle
C12 N1 C5 110.90(11)
C12 N1 C1 111.69(10)
C5 N1 C1 108.26(10)
N1 C1 C15 109.93(11)
N1 C1 C2 111.04(11)
C15 C1 C2 115.98(11)
N1 C1 H1 106.4
C15 C1 H1 106.4
C2 C1 H1 106.4
C3 C2 C1 108.56(11)
C3 C2 H2 110.0
C1 C2 H2 110.0
C3 C2 H2A 110.0
C1 C2 H2A 110.0
H2 C2 H2A 108.4
C2 C3 C4 114.15(11)
C2 C3 Cl1 109.83(9)
C4 C3 Cl1 110.39(10)
C2 C3 H3 107.4
C4 C3 H3 107.4
Cl1 C3 H3 107.4
C3 C4 C5 107.01(11)
C3 C4 C6 116.10(11)
C5 C4 C6 107.48(11)
C3 C4 H4 108.7
C5 C4 H4 108.7
C6 C4 H4 108.7
N1 C5 C4 111.07(11)
N1 C5 H5 109.4
C4 C5 H5 109.4
N1 C5 H5A 109.4
C4 C5 H5A 109.4
H5 C5 H5A 108.0
C7 C6 C4 113.38(11)
C7 C6 H6 108.9
C4 C6 H6 108.9
C7 C6 H6A 108.9
C4 C6 H6A 108.9
H6 C6 H6A 107.7
C12 C7 C8 118.81(12)
C12 C7 C6 121.94(12)
C8 C7 C6 119.24(12)
C9 C8 C7 121.68(12)
C9 C8 H8 119.2
C7 C8 H8 119.2
O1 C9 C8 125.13(12)
O1 C9 C10 115.76(11)
C8 C9 C10 119.09(12)
O2 C10 C11 124.48(12)
O2 C10 C9 115.82(11)
C11 C10 C9 119.70(12)
C10 C11 C12 120.90(12)
C10 C11 H11 119.6
C12 C11 H11 119.6
C7 C12 C11 119.71(12)
C7 C12 N1 121.83(12)
C11 C12 N1 118.44(12)
C9 O1 C13 116.52(10)
O1 C13 H13 109.5
O1 C13 H13A 109.5
H13 C13 H13A 109.5
O1 C13 H13B 109.5
H13 C13 H13B 109.5
H13A C13 H13B 109.5
C10 O2 C14 115.99(10)
O2 C14 H14 109.5
O2 C14 H14A 109.5
H14 C14 H14A 109.5
O2 C14 H14B 109.5
H14 C14 H14B 109.5
H14A C14 H14B 109.5
C16 C15 C20 118.60(14)
C16 C15 C1 123.97(13)
C20 C15 C1 117.38(13)
C15 C16 C17 120.18(14)
C15 C16 H16 119.9
C17 C16 H16 119.9
C18 C17 C16 120.69(15)
C18 C17 H17 119.7
C16 C17 H17 119.7
C17 C18 C19 119.47(15)
C17 C18 H18 120.3
C19 C18 H18 120.3
C20 C19 C18 119.88(15)
C20 C19 H19 120.1
C18 C19 H19 120.1
C19 C20 C15 121.13(15)
C19 C20 H20 119.4
C15 C20 H20 119.4
C32 N2 C25 110.67(10)
C32 N2 C21 112.66(10)
C25 N2 C21 107.99(10)
N2 C21 C35 110.70(10)
N2 C21 C22 110.84(11)
C35 C21 C22 115.51(11)
N2 C21 H21 106.4
C35 C21 H21 106.4
C22 C21 H21 106.4
C23 C22 C21 108.02(11)
C23 C22 H22 110.1
C21 C22 H22 110.1
C23 C22 H22A 110.1
C21 C22 H22A 110.1
H22 C22 H22A 108.4
C22 C23 C24 114.27(11)
C22 C23 Cl2 109.27(9)
C24 C23 Cl2 110.53(10)
C22 C23 H23 107.5
C24 C23 H23 107.5
Cl2 C23 H23 107.5
C23 C24 C26 115.84(11)
C23 C24 C25 107.09(11)
C26 C24 C25 107.33(10)
C23 C24 H24 108.8
C26 C24 H24 108.8
C25 C24 H24 108.8
N2 C25 C24 111.03(10)
N2 C25 H25 109.4
C24 C25 H25 109.4
N2 C25 H25A 109.4
C24 C25 H25A 109.4
H25 C25 H25A 108.0
C27 C26 C24 113.39(11)
C27 C26 H26 108.9
C24 C26 H26 108.9
C27 C26 H26A 108.9
C24 C26 H26A 108.9
H26 C26 H26A 107.7
C32 C27 C28 118.98(12)
C32 C27 C26 122.08(12)
C28 C27 C26 118.93(12)
C29 C28 C27 121.74(12)
C29 C28 H28 119.1
C27 C28 H28 119.1
O3 C29 C28 124.70(12)
O3 C29 C30 116.20(11)
C28 C29 C30 119.10(12)
O4 C30 C31 124.88(12)
O4 C30 C29 115.47(11)
C31 C30 C29 119.65(12)
C30 C31 C32 120.76(12)
C30 C31 H31 119.6
C32 C31 H31 119.6
C27 C32 C31 119.68(12)
C27 C32 N2 121.68(11)
C31 C32 N2 118.63(11)
C29 O3 C33 116.04(10)
O3 C33 H33 109.5
O3 C33 H33A 109.5
H33 C33 H33A 109.5
O3 C33 H33B 109.5
H33 C33 H33B 109.5
H33A C33 H33B 109.5
C30 O4 C34 116.38(10)
O4 C34 H34 109.5
O4 C34 H34A 109.5
H34 C34 H34A 109.5
O4 C34 H34B 109.5
H34 C34 H34B 109.5
H34A C34 H34B 109.5
C40 C35 C36 118.50(13)
C40 C35 C21 123.46(12)
C36 C35 C21 117.96(12)
C37 C36 C35 121.02(14)
C37 C36 H36 119.5
C35 C36 H36 119.5
C36 C37 C38 119.98(14)
C36 C37 H37 120.0
C38 C37 H37 120.0
C39 C38 C37 119.50(14)
C39 C38 H38 120.3
C37 C38 H38 120.3
C38 C39 C40 120.64(14)
C38 C39 H39 119.7
C40 C39 H39 119.7
C35 C40 C39 120.33(13)
C35 C40 H40 119.8
C39 C40 H40 119.8

loop_
_geom_bond_atom_site_label_1
_geom_bond_atom_site_label_2
_geom_bond_distance
Cl1 C3 1.8135(14)
N1 C12 1.4472(16)
N1 C5 1.4714(17)
N1 C1 1.4999(17)
C1 C15 1.5157(19)
C1 C2 1.5322(19)
C1 H1 1.0000
C2 C3 1.5262(19)
C2 H2 0.9900
C2 H2A 0.9900
C3 C4 1.5321(19)
C3 H3 1.0000
C4 C5 1.5326(19)
C4 C6 1.5328(19)
C4 H4 1.0000
C5 H5 0.9900
C5 H5A 0.9900
C6 C7 1.5138(18)
C6 H6 0.9900
C6 H6A 0.9900
C7 C12 1.3885(19)
C7 C8 1.4037(19)
C8 C9 1.3825(18)
C8 H8 0.9500
C9 O1 1.3726(16)
C9 C10 1.4057(18)
C10 O2 1.3759(15)
C10 C11 1.3811(18)
C11 C12 1.4059(18)
C11 H11 0.9500
O1 C13 1.4268(16)
C13 H13 0.9800
C13 H13A 0.9800
C13 H13B 0.9800
O2 C14 1.4288(16)
C14 H14 0.9800
C14 H14A 0.9800
C14 H14B 0.9800
C15 C16 1.388(2)
C15 C20 1.396(2)
C16 C17 1.394(2)
C16 H16 0.9500
C17 C18 1.383(2)
C17 H17 0.9500
C18 C19 1.387(2)
C18 H18 0.9500
C19 C20 1.385(2)
C19 H19 0.9500
C20 H20 0.9500
Cl2 C23 1.8185(14)
N2 C32 1.4450(16)
N2 C25 1.4706(16)
N2 C21 1.4982(16)
C21 C35 1.5129(18)
C21 C22 1.5358(18)
C21 H21 1.0000
C22 C23 1.5231(19)
C22 H22 0.9900
C22 H22A 0.9900
C23 C24 1.5294(19)
C23 H23 1.0000
C24 C26 1.5314(18)
C24 C25 1.5372(18)
C24 H24 1.0000
C25 H25 0.9900
C25 H25A 0.9900
C26 C27 1.5168(17)
C26 H26 0.9900
C26 H26A 0.9900
C27 C32 1.3894(18)
C27 C28 1.4011(18)
C28 C29 1.3803(18)
C28 H28 0.9500
C29 O3 1.3690(15)
C29 C30 1.4097(18)
C30 O4 1.3740(15)
C30 C31 1.3836(18)
C31 C32 1.4080(18)
C31 H31 0.9500
O3 C33 1.4291(16)
C33 H33 0.9800
C33 H33A 0.9800
C33 H33B 0.9800
O4 C34 1.4303(16)
C34 H34 0.9800
C34 H34A 0.9800
C34 H34B 0.9800
C35 C40 1.3900(19)
C35 C36 1.3968(19)
C36 C37 1.384(2)
C36 H36 0.9500
C37 C38 1.387(2)
C37 H37 0.9500
C38 C39 1.382(2)
C38 H38 0.9500
C39 C40 1.391(2)
C39 H39 0.9500
C40 H40 0.9500

loop_
_geom_torsion_atom_site_label_1
_geom_torsion_atom_site_label_2
_geom_torsion_atom_site_label_3
_geom_torsion_atom_site_label_4
_geom_torsion
C12 N1 C1 C15 -70.14(14)
C5 N1 C1 C15 167.49(11)
C12 N1 C1 C2 59.56(14)
C5 N1 C1 C2 -62.81(13)
N1 C1 C2 C3 55.71(14)
C15 C1 C2 C3 -177.87(11)
C1 C2 C3 C4 -52.77(15)
C1 C2 C3 Cl1 -177.35(9)
C2 C3 C4 C5 54.05(14)
Cl1 C3 C4 C5 178.34(9)
C2 C3 C4 C6 -65.93(16)
Cl1 C3 C4 C6 58.36(14)
C12 N1 C5 C4 -57.60(14)
C1 N1 C5 C4 65.26(13)
C3 C4 C5 N1 -59.79(14)
C6 C4 C5 N1 65.57(14)
C3 C4 C6 C7 81.01(15)
C5 C4 C6 C7 -38.71(15)
C4 C6 C7 C12 7.93(18)
C4 C6 C7 C8 -171.42(12)
C12 C7 C8 C9 -3.51(19)
C6 C7 C8 C9 175.85(12)
C7 C8 C9 O1 -176.10(12)
C7 C8 C9 C10 2.4(2)
O1 C9 C10 O2 -0.73(17)
C8 C9 C10 O2 -179.39(11)
O1 C9 C10 C11 179.37(11)
C8 C9 C10 C11 0.71(19)
O2 C10 C11 C12 177.40(12)
C9 C10 C11 C12 -2.71(19)
C8 C7 C12 C11 1.47(19)
C6 C7 C12 C11 -177.88(12)
C8 C7 C12 N1 -179.74(11)
C6 C7 C12 N1 0.91(19)
C10 C11 C12 C7 1.60(19)
C10 C11 C12 N1 -177.22(11)
C5 N1 C12 C7 23.75(16)
C1 N1 C12 C7 -97.10(14)
C5 N1 C12 C11 -157.45(11)
C1 N1 C12 C11 81.70(14)
C8 C9 O1 C13 -1.82(19)
C10 C9 O1 C13 179.61(12)
C11 C10 O2 C14 -11.74(18)
C9 C10 O2 C14 168.37(12)
N1 C1 C15 C16 117.79(14)
C2 C1 C15 C16 -9.19(19)
N1 C1 C15 C20 -59.75(15)
C2 C1 C15 C20 173.27(12)
C20 C15 C16 C17 1.8(2)
C1 C15 C16 C17 -175.72(13)
C15 C16 C17 C18 0.3(2)
C16 C17 C18 C19 -1.6(2)
C17 C18 C19 C20 0.8(2)
C18 C19 C20 C15 1.2(2)
C16 C15 C20 C19 -2.5(2)
C1 C15 C20 C19 175.12(13)
C32 N2 C21 C35 70.80(13)
C25 N2 C21 C35 -166.68(10)
C32 N2 C21 C22 -58.73(14)
C25 N2 C21 C22 63.79(13)
N2 C21 C22 C23 -56.87(13)
C35 C21 C22 C23 176.20(11)
C21 C22 C23 C24 53.41(15)
C21 C22 C23 Cl2 177.82(9)
C22 C23 C24 C26 65.67(15)
Cl2 C23 C24 C26 -58.07(13)
C22 C23 C24 C25 -54.02(14)
Cl2 C23 C24 C25 -177.75(8)
C32 N2 C25 C24 58.53(13)
C21 N2 C25 C24 -65.21(13)
C23 C24 C25 N2 59.27(13)
C26 C24 C25 N2 -65.73(13)
C23 C24 C26 C27 -81.51(14)
C25 C24 C26 C27 38.04(14)
C24 C26 C27 C32 -7.35(18)
C24 C26 C27 C28 173.06(11)
C32 C27 C28 C29 2.70(19)
C26 C27 C28 C29 -177.70(12)
C27 C28 C29 O3 176.69(12)
C27 C28 C29 C30 -2.9(2)
O3 C29 C30 O4 1.16(17)
C28 C29 C30 O4 -179.18(11)
O3 C29 C30 C31 -178.86(11)
C28 C29 C30 C31 0.80(19)
O4 C30 C31 C32 -178.48(12)
C29 C30 C31 C32 1.54(19)
C28 C27 C32 C31 -0.30(18)
C26 C27 C32 C31 -179.89(11)
C28 C27 C32 N2 178.82(11)
C26 C27 C32 N2 -0.77(19)
C30 C31 C32 C27 -1.79(19)
C30 C31 C32 N2 179.06(11)
C25 N2 C32 C27 -24.63(16)
C21 N2 C32 C27 96.38(14)
C25 N2 C32 C31 154.51(11)
C21 N2 C32 C31 -84.48(14)
C28 C29 O3 C33 -5.52(19)
C30 C29 O3 C33 174.12(12)
C31 C30 O4 C34 4.43(18)
C29 C30 O4 C34 -175.59(11)
N2 C21 C35 C40 -102.36(14)
C22 C21 C35 C40 24.63(18)
N2 C21 C35 C36 74.31(15)
C22 C21 C35 C36 -158.70(12)
C40 C35 C36 C37 1.3(2)
C21 C35 C36 C37 -175.57(13)
C35 C36 C37 C38 0.1(2)
C36 C37 C38 C39 -0.9(2)
C37 C38 C39 C40 0.3(2)
C36 C35 C40 C39 -1.9(2)
C21 C35 C40 C39 174.80(13)
C38 C39 C40 C35 1.1(2)
